data_4315006
loop_
_publ_author_name
'Kensha Marie Clark'
'Joseph W. Ziller'
'Alan F. Heyduk'

_publ_section_title
;
 Steric Control of Coordination Geometry in Titanium-Imido Complexes of
 N,N'-bis(arylimino)acenaphthylene Ligands
;
_journal_name_full 'Inorganic Chemistry'
_journal_page_first 2222
_journal_page_last 2231
_journal_paper_doi 10.1021/ic902101z
_journal_volume 49
_journal_year 2010
_chemical_formula_moiety 'C38 H37 Cl2 N3 Ti, 2(C H2 Cl2)'
_chemical_formula_sum 'C40 H41 Cl6 N3 Ti'
_chemical_formula_weight 824.36
_chemical_name_systematic
;

 ?

;
_space_group_IT_number 9
_symmetry_cell_setting monoclinic
_symmetry_space_group_name_Hall 'C -2yc'
_symmetry_space_group_name_H-M 'C 1 c 1'
_atom_sites_solution_hydrogens geom
_atom_sites_solution_primary direct
_atom_sites_solution_secondary difmap
_audit_creation_method SHELXL-97
_cell_angle_alpha 90.00
_cell_angle_beta 110.581(5)
_cell_angle_gamma 90.00
_cell_formula_units_Z 4
_cell_length_a 12.249(5)
_cell_length_b 21.633(8)
_cell_length_c 15.987(6)
_cell_measurement_reflns_used 9918
_cell_measurement_temperature 100(2)
_cell_measurement_theta_max 27.73
_cell_measurement_theta_min 2.32
_cell_volume 3966(3)
_computing_cell_refinement 'Bruker SAINT'
_computing_data_collection 'Bruker APEX2'
_computing_data_reduction 'Bruker SAINT'
_computing_molecular_graphics 'Bruker SHELXTL'
_computing_publication_material 'Bruker SHELXTL'
_computing_structure_refinement 'SHELXL-97 (Sheldrick, 1997)'
_computing_structure_solution 'SHELXS-97 (Sheldrick, 1990)'
_diffrn_ambient_temperature 100(2)
_diffrn_measured_fraction_theta_full 1.000
_diffrn_measured_fraction_theta_max 0.961
_diffrn_measurement_device_type 'Bruker APEX-II CCD'
_diffrn_measurement_method '\f and \w scans'
_diffrn_radiation_monochromator graphite
_diffrn_radiation_source 'fine-focus sealed tube'
_diffrn_radiation_type MoK\a
_diffrn_radiation_wavelength 0.71073
_diffrn_reflns_av_R_equivalents 0.0325
_diffrn_reflns_av_sigmaI/netI 0.0327
_diffrn_reflns_limit_h_max 16
_diffrn_reflns_limit_h_min -16
_diffrn_reflns_limit_k_max 28
_diffrn_reflns_limit_k_min -28
_diffrn_reflns_limit_l_max 21
_diffrn_reflns_limit_l_min -21
_diffrn_reflns_number 33004
_diffrn_reflns_theta_full 25.00
_diffrn_reflns_theta_max 27.98
_diffrn_reflns_theta_min 1.88
_diffrn_standards_number 0
_exptl_absorpt_coefficient_mu 0.653
_exptl_absorpt_correction_T_max 0.8805
_exptl_absorpt_correction_T_min 0.8282
_exptl_absorpt_correction_type multi-scan
_exptl_absorpt_process_details sadabs
_exptl_crystal_colour brown
_exptl_crystal_density_diffrn 1.381
_exptl_crystal_density_method 'not measured'
_exptl_crystal_description block
_exptl_crystal_F_000 1704
_exptl_crystal_size_max 0.30
_exptl_crystal_size_mid 0.25
_exptl_crystal_size_min 0.20
_refine_diff_density_max 0.998
_refine_diff_density_min -0.821
_refine_diff_density_rms 0.060
_refine_ls_abs_structure_details 'Flack H D (1983), Acta Cryst. A39, 876-881'
_refine_ls_abs_structure_Flack 0.00(2)
_refine_ls_extinction_method none
_refine_ls_goodness_of_fit_ref 1.040
_refine_ls_hydrogen_treatment constr
_refine_ls_matrix_type full
_refine_ls_number_parameters 459
_refine_ls_number_reflns 8846
_refine_ls_number_restraints 2
_refine_ls_restrained_S_all 1.040
_refine_ls_R_factor_all 0.0405
_refine_ls_R_factor_gt 0.0364
_refine_ls_shift/su_max 0.001
_refine_ls_shift/su_mean 0.000
_refine_ls_structure_factor_coef Fsqd
_refine_ls_weighting_details 'calc w=1/[\s^2^(Fo^2^)+(0.0533P)^2^+3.7176P] where P=(Fo^2^+2Fc^2^)/3'
_refine_ls_weighting_scheme calc
_refine_ls_wR_factor_gt 0.0932
_refine_ls_wR_factor_ref 0.0958
_reflns_number_gt 8254
_reflns_number_total 8846
_reflns_threshold_expression >2sigma(I)
_cod_data_source_file ic902101z_si_001_3.cif
_cod_data_source_block heyduk13
_cod_depositor_comments
;
The following automatic conversions were performed:

'_symmetry_cell_setting' value 'Monoclinic' changed to 'monoclinic'
according to the built-in table from CIF Core dictionary named
'cif_core.dic' version 2.4.1 from 2010-06-29.

Automatic conversion script
Id: cif_fix_values 1646 2011-03-28 12:23:43Z adriana 
;
_cod_database_code 4315006

loop_
_symmetry_equiv_pos_as_xyz
'x, y, z'
'x, -y, z+1/2'
'x+1/2, y+1/2, z'
'x+1/2, -y+1/2, z+1/2'

loop_
_atom_site_label
_atom_site_type_symbol
_atom_site_fract_x
_atom_site_fract_y
_atom_site_fract_z
_atom_site_U_iso_or_equiv
_atom_site_adp_type
_atom_site_occupancy
_atom_site_symmetry_multiplicity
_atom_site_calc_flag
_atom_site_refinement_flags
_atom_site_disorder_assembly
_atom_site_disorder_group
Ti1 Ti 0.60956(3) 0.592137(19) 0.97011(3) 0.01873(9) Uani 1 1 d . . .
Cl1 Cl 0.45414(5) 0.65106(3) 0.87751(4) 0.02415(13) Uani 1 1 d . . .
Cl2 Cl 0.56807(5) 0.60420(3) 1.10030(4) 0.02569(13) Uani 1 1 d . . .
Cl3 Cl -0.18347(9) 0.72057(6) 0.57809(9) 0.0728(4) Uani 1 1 d . . .
Cl4 Cl 0.03774(8) 0.70796(4) 0.55260(7) 0.0540(2) Uani 1 1 d . . .
Cl5 Cl 0.29153(8) 0.64109(5) 0.57473(9) 0.0641(3) Uani 1 1 d . . .
Cl6 Cl 0.19736(8) 0.56707(4) 0.68816(6) 0.0506(2) Uani 1 1 d . . .
N1 N 0.70628(17) 0.62485(9) 0.88141(14) 0.0186(4) Uani 1 1 d . . .
N2 N 0.80110(18) 0.59039(9) 1.05435(14) 0.0196(4) Uani 1 1 d . . .
N3 N 0.57986(18) 0.51661(10) 0.93673(15) 0.0229(4) Uani 1 1 d . . .
C1 C 0.8175(2) 0.62146(11) 0.91619(16) 0.0173(4) Uani 1 1 d . . .
C2 C 0.9136(2) 0.63544(11) 0.88417(17) 0.0189(5) Uani 1 1 d . . .
C3 C 0.9212(2) 0.65880(11) 0.80550(18) 0.0220(5) Uani 1 1 d . . .
H3A H 0.8531 0.6705 0.7573 0.026 Uiso 1 1 calc R . .
C4 C 1.0330(2) 0.66481(12) 0.79900(19) 0.0260(5) Uani 1 1 d . . .
H4A H 1.0394 0.6804 0.7454 0.031 Uiso 1 1 calc R . .
C5 C 1.1341(2) 0.64841(12) 0.86933(18) 0.0242(5) Uani 1 1 d . . .
H5A H 1.2075 0.6522 0.8621 0.029 Uiso 1 1 calc R . .
C6 C 1.1292(2) 0.62622(11) 0.95129(18) 0.0221(5) Uani 1 1 d . . .
C7 C 1.2250(2) 0.60972(12) 1.02939(18) 0.0238(5) Uani 1 1 d . . .
H7A H 1.3023 0.6121 1.0292 0.029 Uiso 1 1 calc R . .
C8 C 1.2059(2) 0.59041(12) 1.10498(18) 0.0256(5) Uani 1 1 d . . .
H8A H 1.2712 0.5797 1.1561 0.031 Uiso 1 1 calc R . .
C9 C 1.0929(2) 0.58581(12) 1.11010(18) 0.0226(5) Uani 1 1 d . . .
H9A H 1.0824 0.5731 1.1637 0.027 Uiso 1 1 calc R . .
C10 C 0.9979(2) 0.60049(11) 1.03422(17) 0.0192(5) Uani 1 1 d . . .
C11 C 1.0177(2) 0.62041(11) 0.95618(17) 0.0190(5) Uani 1 1 d . . .
C12 C 0.8704(2) 0.60097(11) 1.01150(16) 0.0185(5) Uani 1 1 d . . .
C13 C 0.6584(2) 0.65014(11) 0.79216(17) 0.0188(5) Uani 1 1 d . . .
C14 C 0.6273(2) 0.61057(12) 0.71827(17) 0.0207(5) Uani 1 1 d . . .
C15 C 0.5860(2) 0.63734(13) 0.63343(18) 0.0248(5) Uani 1 1 d . . .
H15A H 0.5649 0.6114 0.5823 0.030 Uiso 1 1 calc R . .
C16 C 0.5750(2) 0.70163(13) 0.62166(18) 0.0261(5) Uani 1 1 d . . .
C17 C 0.6073(2) 0.73854(12) 0.69695(19) 0.0256(5) Uani 1 1 d . . .
H17A H 0.6009 0.7821 0.6894 0.031 Uiso 1 1 calc R . .
C18 C 0.6487(2) 0.71476(11) 0.78343(17) 0.0205(5) Uani 1 1 d . . .
C19 C 0.6380(2) 0.54141(12) 0.72926(19) 0.0273(5) Uani 1 1 d . . .
H19A H 0.6106 0.5217 0.6703 0.041 Uiso 1 1 calc R . .
H19B H 0.5907 0.5272 0.7638 0.041 Uiso 1 1 calc R . .
H19C H 0.7198 0.5304 0.7609 0.041 Uiso 1 1 calc R . .
C20 C 0.5240(3) 0.72833(16) 0.5283(2) 0.0360(7) Uani 1 1 d . . .
H20A H 0.5783 0.7587 0.5194 0.054 Uiso 1 1 calc R . .
H20B H 0.4495 0.7485 0.5208 0.054 Uiso 1 1 calc R . .
H20C H 0.5113 0.6950 0.4843 0.054 Uiso 1 1 calc R . .
C21 C 0.6826(2) 0.75636(12) 0.86347(18) 0.0252(5) Uani 1 1 d . . .
H21A H 0.6580 0.7988 0.8444 0.038 Uiso 1 1 calc R . .
H21B H 0.7674 0.7552 0.8937 0.038 Uiso 1 1 calc R . .
H21C H 0.6445 0.7423 0.9047 0.038 Uiso 1 1 calc R . .
C22 C 0.8558(2) 0.57926(11) 1.14947(17) 0.0199(5) Uani 1 1 d . . .
C23 C 0.8777(2) 0.63081(11) 1.20683(17) 0.0217(5) Uani 1 1 d . . .
C24 C 0.9366(2) 0.62013(12) 1.29796(18) 0.0242(5) Uani 1 1 d . . .
H24A H 0.9519 0.6541 1.3381 0.029 Uiso 1 1 calc R . .
C25 C 0.9738(2) 0.56141(12) 1.33204(17) 0.0238(5) Uani 1 1 d . . .
C26 C 0.9492(2) 0.51137(12) 1.27204(18) 0.0238(5) Uani 1 1 d . . .
H26A H 0.9741 0.4711 1.2943 0.029 Uiso 1 1 calc R . .
C27 C 0.8893(2) 0.51940(12) 1.18087(18) 0.0223(5) Uani 1 1 d . . .
C28 C 0.8378(2) 0.69499(12) 1.17292(19) 0.0277(5) Uani 1 1 d . . .
H28A H 0.8653 0.7245 1.2224 0.042 Uiso 1 1 calc R . .
H28B H 0.7524 0.6960 1.1476 0.042 Uiso 1 1 calc R . .
H28C H 0.8697 0.7061 1.1267 0.042 Uiso 1 1 calc R . .
C29 C 1.0342(3) 0.55137(14) 1.43059(19) 0.0319(6) Uani 1 1 d . . .
H29A H 1.0924 0.5839 1.4549 0.048 Uiso 1 1 calc R . .
H29B H 1.0729 0.5110 1.4407 0.048 Uiso 1 1 calc R . .
H29C H 0.9768 0.5527 1.4605 0.048 Uiso 1 1 calc R . .
C30 C 0.8628(2) 0.46500(12) 1.11740(18) 0.0277(6) Uani 1 1 d . . .
H30A H 0.8720 0.4265 1.1514 0.042 Uiso 1 1 calc R . .
H30B H 0.9167 0.4651 1.0844 0.042 Uiso 1 1 calc R . .
H30C H 0.7825 0.4682 1.0753 0.042 Uiso 1 1 calc R . .
C31 C 0.5270(2) 0.46133(12) 0.89937(17) 0.0230(5) Uani 1 1 d . . .
C32 C 0.4093(2) 0.45108(12) 0.89092(19) 0.0267(5) Uani 1 1 d . . .
C33 C 0.3542(2) 0.39744(13) 0.8487(2) 0.0299(6) Uani 1 1 d . . .
H33A H 0.2753 0.3903 0.8427 0.036 Uiso 1 1 calc R . .
C34 C 0.4123(3) 0.35377(13) 0.8149(2) 0.0341(6) Uani 1 1 d . . .
H34A H 0.3726 0.3181 0.7846 0.041 Uiso 1 1 calc R . .
C35 C 0.5281(3) 0.36336(13) 0.82632(19) 0.0303(6) Uani 1 1 d . . .
H35A H 0.5683 0.3333 0.8049 0.036 Uiso 1 1 calc R . .
C36 C 0.5877(2) 0.41636(12) 0.86871(18) 0.0256(5) Uani 1 1 d . . .
C37 C 0.3448(3) 0.49708(14) 0.9269(2) 0.0352(7) Uani 1 1 d . . .
H37A H 0.2661 0.4816 0.9171 0.053 Uiso 1 1 calc R . .
H37B H 0.3397 0.5366 0.8959 0.053 Uiso 1 1 calc R . .
H37C H 0.3866 0.5029 0.9910 0.053 Uiso 1 1 calc R . .
C38 C 0.7148(2) 0.42374(13) 0.8810(2) 0.0312(6) Uani 1 1 d . . .
H38A H 0.7259 0.4155 0.8242 0.047 Uiso 1 1 calc R . .
H38B H 0.7613 0.3944 0.9263 0.047 Uiso 1 1 calc R . .
H38C H 0.7398 0.4660 0.9004 0.047 Uiso 1 1 calc R . .
C39 C -0.0905(4) 0.75158(18) 0.5305(4) 0.0626(12) Uani 1 1 d . . .
H39A H -0.0694 0.7941 0.5535 0.075 Uiso 1 1 calc R . .
H39B H -0.1312 0.7543 0.4650 0.075 Uiso 1 1 calc R . .
C40 C 0.3196(3) 0.5832(2) 0.6576(3) 0.0560(11) Uani 1 1 d . . .
H40A H 0.3439 0.5449 0.6352 0.067 Uiso 1 1 calc R . .
H40B H 0.3851 0.5967 0.7113 0.067 Uiso 1 1 calc R . .

loop_
_atom_site_aniso_label
_atom_site_aniso_U_11
_atom_site_aniso_U_22
_atom_site_aniso_U_33
_atom_site_aniso_U_23
_atom_site_aniso_U_13
_atom_site_aniso_U_12
Ti1 0.01655(19) 0.02035(19) 0.0218(2) 0.00063(17) 0.00987(16) -0.00049(16)
Cl1 0.0179(3) 0.0293(3) 0.0266(3) 0.0017(2) 0.0095(2) 0.0024(2)
Cl2 0.0250(3) 0.0315(3) 0.0248(3) 0.0012(3) 0.0140(2) 0.0004(2)
Cl3 0.0454(5) 0.0931(8) 0.0902(8) 0.0551(7) 0.0367(5) 0.0154(5)
Cl4 0.0559(5) 0.0524(5) 0.0671(6) 0.0127(4) 0.0384(5) 0.0185(4)
Cl5 0.0346(4) 0.0611(6) 0.0955(8) -0.0007(6) 0.0215(5) -0.0074(4)
Cl6 0.0422(4) 0.0575(5) 0.0498(5) -0.0149(4) 0.0133(4) -0.0005(4)
N1 0.0173(9) 0.0180(9) 0.0217(10) 0.0007(8) 0.0083(8) 0.0010(7)
N2 0.0211(10) 0.0183(9) 0.0209(11) 0.0008(8) 0.0091(8) 0.0005(7)
N3 0.0199(10) 0.0232(10) 0.0294(11) -0.0017(9) 0.0134(9) -0.0013(8)
C1 0.0183(11) 0.0157(10) 0.0200(12) 0.0000(9) 0.0096(9) -0.0009(8)
C2 0.0167(11) 0.0193(11) 0.0225(12) -0.0013(9) 0.0092(9) -0.0007(9)
C3 0.0201(11) 0.0234(12) 0.0239(13) 0.0004(10) 0.0094(10) -0.0010(9)
C4 0.0279(13) 0.0282(13) 0.0281(14) -0.0009(11) 0.0175(11) -0.0033(10)
C5 0.0181(11) 0.0283(13) 0.0296(14) -0.0019(10) 0.0125(10) -0.0014(9)
C6 0.0197(12) 0.0203(11) 0.0282(14) -0.0047(10) 0.0108(10) -0.0006(9)
C7 0.0163(11) 0.0263(12) 0.0303(14) -0.0060(11) 0.0102(10) 0.0002(9)
C8 0.0214(12) 0.0274(13) 0.0246(13) -0.0024(11) 0.0037(10) 0.0012(10)
C9 0.0208(12) 0.0232(12) 0.0234(13) 0.0007(10) 0.0073(10) -0.0001(9)
C10 0.0169(11) 0.0189(11) 0.0241(13) -0.0025(9) 0.0101(10) -0.0010(8)
C11 0.0194(11) 0.0171(11) 0.0212(12) -0.0016(9) 0.0082(9) 0.0012(9)
C12 0.0194(11) 0.0165(11) 0.0203(12) -0.0022(9) 0.0079(9) -0.0004(8)
C13 0.0156(10) 0.0217(11) 0.0210(12) 0.0017(9) 0.0089(9) 0.0001(8)
C14 0.0164(11) 0.0239(12) 0.0242(13) -0.0003(10) 0.0101(10) -0.0010(9)
C15 0.0234(12) 0.0318(13) 0.0199(12) -0.0036(10) 0.0083(10) -0.0025(10)
C16 0.0208(11) 0.0324(14) 0.0249(14) 0.0043(11) 0.0077(10) -0.0022(10)
C17 0.0222(11) 0.0255(12) 0.0305(14) 0.0057(10) 0.0110(10) -0.0001(10)
C18 0.0163(10) 0.0227(12) 0.0220(12) 0.0004(9) 0.0061(9) -0.0008(9)
C19 0.0323(13) 0.0244(12) 0.0280(14) -0.0022(11) 0.0143(11) 0.0013(10)
C20 0.0409(16) 0.0423(17) 0.0236(14) 0.0072(12) 0.0097(12) 0.0025(13)
C21 0.0254(12) 0.0234(12) 0.0263(14) 0.0006(10) 0.0086(10) -0.0031(10)
C22 0.0165(11) 0.0252(12) 0.0201(12) 0.0020(10) 0.0090(9) -0.0002(9)
C23 0.0204(11) 0.0229(11) 0.0244(13) 0.0031(10) 0.0111(10) 0.0000(9)
C24 0.0235(12) 0.0269(12) 0.0254(13) -0.0032(10) 0.0125(10) -0.0033(10)
C25 0.0225(11) 0.0298(13) 0.0204(13) 0.0010(10) 0.0092(10) -0.0017(10)
C26 0.0223(11) 0.0257(12) 0.0248(13) 0.0038(10) 0.0100(10) -0.0004(9)
C27 0.0208(11) 0.0233(12) 0.0250(13) 0.0004(10) 0.0108(10) -0.0002(9)
C28 0.0311(13) 0.0237(12) 0.0288(14) 0.0041(11) 0.0112(11) 0.0010(10)
C29 0.0313(14) 0.0382(15) 0.0243(14) 0.0028(12) 0.0074(11) 0.0043(12)
C30 0.0331(14) 0.0254(13) 0.0257(14) 0.0007(10) 0.0118(11) 0.0003(11)
C31 0.0247(12) 0.0217(11) 0.0243(13) 0.0017(10) 0.0106(10) -0.0025(9)
C32 0.0261(12) 0.0273(13) 0.0283(14) 0.0048(11) 0.0116(11) -0.0021(10)
C33 0.0275(13) 0.0285(13) 0.0327(15) 0.0029(11) 0.0093(11) -0.0085(11)
C34 0.0421(16) 0.0280(14) 0.0308(15) -0.0012(12) 0.0108(13) -0.0110(12)
C35 0.0436(16) 0.0232(12) 0.0263(14) 0.0010(11) 0.0150(12) -0.0004(11)
C36 0.0300(14) 0.0238(12) 0.0262(14) 0.0048(10) 0.0140(11) 0.0016(10)
C37 0.0272(14) 0.0307(14) 0.057(2) -0.0064(13) 0.0264(14) -0.0067(11)
C38 0.0285(14) 0.0299(13) 0.0404(17) -0.0001(12) 0.0184(12) 0.0041(11)
C39 0.056(2) 0.047(2) 0.107(4) 0.032(2) 0.057(2) 0.0137(17)
C40 0.0342(18) 0.080(3) 0.049(2) -0.024(2) 0.0087(16) 0.0090(17)

loop_
_atom_type_symbol
_atom_type_description
_atom_type_scat_dispersion_real
_atom_type_scat_dispersion_imag
_atom_type_scat_source
C C 0.0033 0.0016 'International Tables Vol C Tables 4.2.6.8 and 6.1.1.4'
H H 0.0000 0.0000 'International Tables Vol C Tables 4.2.6.8 and 6.1.1.4'
N N 0.0061 0.0033 'International Tables Vol C Tables 4.2.6.8 and 6.1.1.4'
Cl Cl 0.1484 0.1585 'International Tables Vol C Tables 4.2.6.8 and 6.1.1.4'
Ti Ti 0.2776 0.4457 'International Tables Vol C Tables 4.2.6.8 and 6.1.1.4'

loop_
_geom_angle_atom_site_label_1
_geom_angle_atom_site_label_2
_geom_angle_atom_site_label_3
_geom_angle
_geom_angle_site_symmetry_1
_geom_angle_site_symmetry_3
_geom_angle_publ_flag
N3 Ti1 N1 101.75(9) . . ?
N3 Ti1 N2 103.39(9) . . ?
N1 Ti1 N2 73.45(8) . . ?
N3 Ti1 Cl2 107.21(8) . . ?
N1 Ti1 Cl2 148.82(6) . . ?
N2 Ti1 Cl2 88.64(6) . . ?
N3 Ti1 Cl1 106.60(8) . . ?
N1 Ti1 Cl1 85.50(6) . . ?
N2 Ti1 Cl1 146.24(6) . . ?
Cl2 Ti1 Cl1 96.90(3) . . ?
C1 N1 C13 116.8(2) . . ?
C1 N1 Ti1 115.01(17) . . ?
C13 N1 Ti1 128.16(14) . . ?
C12 N2 C22 116.1(2) . . ?
C12 N2 Ti1 114.95(17) . . ?
C22 N2 Ti1 128.93(15) . . ?
C31 N3 Ti1 165.27(19) . . ?
N1 C1 C2 134.2(2) . . ?
N1 C1 C12 118.2(2) . . ?
C2 C1 C12 107.6(2) . . ?
C3 C2 C11 119.3(2) . . ?
C3 C2 C1 135.0(2) . . ?
C11 C2 C1 105.7(2) . . ?
C2 C3 C4 118.3(2) . . ?
C2 C3 H3A 120.8 . . ?
C4 C3 H3A 120.8 . . ?
C5 C4 C3 121.7(3) . . ?
C5 C4 H4A 119.2 . . ?
C3 C4 H4A 119.2 . . ?
C4 C5 C6 121.2(2) . . ?
C4 C5 H5A 119.4 . . ?
C6 C5 H5A 119.4 . . ?
C11 C6 C5 116.1(2) . . ?
C11 C6 C7 116.5(2) . . ?
C5 C6 C7 127.3(2) . . ?
C8 C7 C6 120.3(2) . . ?
C8 C7 H7A 119.8 . . ?
C6 C7 H7A 119.8 . . ?
C7 C8 C9 122.9(2) . . ?
C7 C8 H8A 118.5 . . ?
C9 C8 H8A 118.5 . . ?
C10 C9 C8 117.9(2) . . ?
C10 C9 H9A 121.1 . . ?
C8 C9 H9A 121.1 . . ?
C9 C10 C11 119.1(2) . . ?
C9 C10 C12 134.9(2) . . ?
C11 C10 C12 106.0(2) . . ?
C6 C11 C10 123.2(2) . . ?
C6 C11 C2 123.3(2) . . ?
C10 C11 C2 113.5(2) . . ?
N2 C12 C10 135.1(2) . . ?
N2 C12 C1 117.7(2) . . ?
C10 C12 C1 107.1(2) . . ?
C14 C13 C18 122.4(2) . . ?
C14 C13 N1 119.8(2) . . ?
C18 C13 N1 117.7(2) . . ?
C15 C14 C13 117.7(2) . . ?
C15 C14 C19 120.8(2) . . ?
C13 C14 C19 121.5(2) . . ?
C14 C15 C16 121.7(2) . . ?
C14 C15 H15A 119.1 . . ?
C16 C15 H15A 119.1 . . ?
C17 C16 C15 118.1(2) . . ?
C17 C16 C20 122.0(3) . . ?
C15 C16 C20 119.8(3) . . ?
C16 C17 C18 123.0(2) . . ?
C16 C17 H17A 118.5 . . ?
C18 C17 H17A 118.5 . . ?
C17 C18 C13 117.0(2) . . ?
C17 C18 C21 121.4(2) . . ?
C13 C18 C21 121.6(2) . . ?
C14 C19 H19A 109.5 . . ?
C14 C19 H19B 109.5 . . ?
H19A C19 H19B 109.5 . . ?
C14 C19 H19C 109.5 . . ?
H19A C19 H19C 109.5 . . ?
H19B C19 H19C 109.5 . . ?
C16 C20 H20A 109.5 . . ?
C16 C20 H20B 109.5 . . ?
H20A C20 H20B 109.5 . . ?
C16 C20 H20C 109.5 . . ?
H20A C20 H20C 109.5 . . ?
H20B C20 H20C 109.5 . . ?
C18 C21 H21A 109.5 . . ?
C18 C21 H21B 109.5 . . ?
H21A C21 H21B 109.5 . . ?
C18 C21 H21C 109.5 . . ?
H21A C21 H21C 109.5 . . ?
H21B C21 H21C 109.5 . . ?
C27 C22 C23 122.4(2) . . ?
C27 C22 N2 120.0(2) . . ?
C23 C22 N2 117.6(2) . . ?
C24 C23 C22 117.2(2) . . ?
C24 C23 C28 120.7(2) . . ?
C22 C23 C28 122.1(2) . . ?
C25 C24 C23 122.4(2) . . ?
C25 C24 H24A 118.8 . . ?
C23 C24 H24A 118.8 . . ?
C24 C25 C26 118.2(2) . . ?
C24 C25 C29 121.0(2) . . ?
C26 C25 C29 120.8(2) . . ?
C27 C26 C25 121.7(2) . . ?
C27 C26 H26A 119.2 . . ?
C25 C26 H26A 119.2 . . ?
C26 C27 C22 118.1(2) . . ?
C26 C27 C30 121.0(2) . . ?
C22 C27 C30 120.9(2) . . ?
C23 C28 H28A 109.5 . . ?
C23 C28 H28B 109.5 . . ?
H28A C28 H28B 109.5 . . ?
C23 C28 H28C 109.5 . . ?
H28A C28 H28C 109.5 . . ?
H28B C28 H28C 109.5 . . ?
C25 C29 H29A 109.5 . . ?
C25 C29 H29B 109.5 . . ?
H29A C29 H29B 109.5 . . ?
C25 C29 H29C 109.5 . . ?
H29A C29 H29C 109.5 . . ?
H29B C29 H29C 109.5 . . ?
C27 C30 H30A 109.5 . . ?
C27 C30 H30B 109.5 . . ?
H30A C30 H30B 109.5 . . ?
C27 C30 H30C 109.5 . . ?
H30A C30 H30C 109.5 . . ?
H30B C30 H30C 109.5 . . ?
N3 C31 C36 121.3(2) . . ?
N3 C31 C32 118.7(2) . . ?
C36 C31 C32 120.1(2) . . ?
C33 C32 C31 118.7(3) . . ?
C33 C32 C37 120.4(2) . . ?
C31 C32 C37 120.9(2) . . ?
C32 C33 C34 121.6(3) . . ?
C32 C33 H33A 119.2 . . ?
C34 C33 H33A 119.2 . . ?
C35 C34 C33 119.0(3) . . ?
C35 C34 H34A 120.5 . . ?
C33 C34 H34A 120.5 . . ?
C34 C35 C36 121.6(3) . . ?
C34 C35 H35A 119.2 . . ?
C36 C35 H35A 119.2 . . ?
C35 C36 C31 118.9(3) . . ?
C35 C36 C38 119.2(3) . . ?
C31 C36 C38 121.8(2) . . ?
C32 C37 H37A 109.5 . . ?
C32 C37 H37B 109.5 . . ?
H37A C37 H37B 109.5 . . ?
C32 C37 H37C 109.5 . . ?
H37A C37 H37C 109.5 . . ?
H37B C37 H37C 109.5 . . ?
C36 C38 H38A 109.5 . . ?
C36 C38 H38B 109.5 . . ?
H38A C38 H38B 109.5 . . ?
C36 C38 H38C 109.5 . . ?
H38A C38 H38C 109.5 . . ?
H38B C38 H38C 109.5 . . ?
Cl3 C39 Cl4 112.8(2) . . ?
Cl3 C39 H39A 109.0 . . ?
Cl4 C39 H39A 109.0 . . ?
Cl3 C39 H39B 109.0 . . ?
Cl4 C39 H39B 109.0 . . ?
H39A C39 H39B 107.8 . . ?
Cl6 C40 Cl5 112.8(2) . . ?
Cl6 C40 H40A 109.0 . . ?
Cl5 C40 H40A 109.0 . . ?
Cl6 C40 H40B 109.0 . . ?
Cl5 C40 H40B 109.0 . . ?
H40A C40 H40B 107.8 . . ?

loop_
_geom_bond_atom_site_label_1
_geom_bond_atom_site_label_2
_geom_bond_distance
_geom_bond_site_symmetry_2
_geom_bond_publ_flag
Ti1 N3 1.718(2) . ?
Ti1 N1 2.257(2) . ?
Ti1 N2 2.258(2) . ?
Ti1 Cl2 2.3241(10) . ?
Ti1 Cl1 2.3366(9) . ?
Cl3 C39 1.713(4) . ?
Cl4 C39 1.758(4) . ?
Cl5 C40 1.767(5) . ?
Cl6 C40 1.765(4) . ?
N1 C1 1.280(3) . ?
N1 C13 1.446(3) . ?
N2 C12 1.285(3) . ?
N2 C22 1.450(3) . ?
N3 C31 1.391(3) . ?
C1 C2 1.471(3) . ?
C1 C12 1.498(3) . ?
C2 C3 1.388(4) . ?
C2 C11 1.423(3) . ?
C3 C4 1.416(3) . ?
C3 H3A 0.9500 . ?
C4 C5 1.394(4) . ?
C4 H4A 0.9500 . ?
C5 C6 1.416(4) . ?
C5 H5A 0.9500 . ?
C6 C11 1.401(3) . ?
C6 C7 1.425(4) . ?
C7 C8 1.374(4) . ?
C7 H7A 0.9500 . ?
C8 C9 1.418(4) . ?
C8 H8A 0.9500 . ?
C9 C10 1.390(4) . ?
C9 H9A 0.9500 . ?
C10 C11 1.419(4) . ?
C10 C12 1.474(3) . ?
C13 C14 1.399(4) . ?
C13 C18 1.406(3) . ?
C14 C15 1.396(4) . ?
C14 C19 1.507(4) . ?
C15 C16 1.404(4) . ?
C15 H15A 0.9500 . ?
C16 C17 1.381(4) . ?
C16 C20 1.515(4) . ?
C17 C18 1.393(4) . ?
C17 H17A 0.9500 . ?
C18 C21 1.499(4) . ?
C19 H19A 0.9800 . ?
C19 H19B 0.9800 . ?
C19 H19C 0.9800 . ?
C20 H20A 0.9800 . ?
C20 H20B 0.9800 . ?
C20 H20C 0.9800 . ?
C21 H21A 0.9800 . ?
C21 H21B 0.9800 . ?
C21 H21C 0.9800 . ?
C22 C27 1.397(3) . ?
C22 C23 1.408(4) . ?
C23 C24 1.399(4) . ?
C23 C28 1.508(4) . ?
C24 C25 1.394(4) . ?
C24 H24A 0.9500 . ?
C25 C26 1.407(4) . ?
C25 C29 1.503(4) . ?
C26 C27 1.393(4) . ?
C26 H26A 0.9500 . ?
C27 C30 1.513(4) . ?
C28 H28A 0.9800 . ?
C28 H28B 0.9800 . ?
C28 H28C 0.9800 . ?
C29 H29A 0.9800 . ?
C29 H29B 0.9800 . ?
C29 H29C 0.9800 . ?
C30 H30A 0.9800 . ?
C30 H30B 0.9800 . ?
C30 H30C 0.9800 . ?
C31 C36 1.412(4) . ?
C31 C32 1.417(4) . ?
C32 C33 1.392(4) . ?
C32 C37 1.505(4) . ?
C33 C34 1.400(4) . ?
C33 H33A 0.9500 . ?
C34 C35 1.381(4) . ?
C34 H34A 0.9500 . ?
C35 C36 1.399(4) . ?
C35 H35A 0.9500 . ?
C36 C38 1.509(4) . ?
C37 H37A 0.9800 . ?
C37 H37B 0.9800 . ?
C37 H37C 0.9800 . ?
C38 H38A 0.9800 . ?
C38 H38B 0.9800 . ?
C38 H38C 0.9800 . ?
C39 H39A 0.9900 . ?
C39 H39B 0.9900 . ?
C40 H40A 0.9900 . ?
C40 H40B 0.9900 . ?
